data_1573603
loop_
_publ_author_name
'Roy, Nabanita'
'Ghosh, Subhajit'
'Dutta, Abhishek'
'Dastidar, Parthasarathi'

_publ_section_title
;
 Designing Anti-bacterial Supramolecular Gels from Primary Ammonium
 Dicarboxylate (PAD) salts for Self-Delivery Applications
;
_journal_name_full 'Faraday Discussions'
_journal_paper_doi 10.1039/D4FD00154K
_journal_year 2024
_chemical_formula_moiety 'C7 H11 N2 O2 S, C8 H14 O2, C8 H15 O2'
_chemical_formula_sum 'C23 H40 N2 O6 S'
_chemical_formula_weight 472.63
_chemical_name_systematic C16MAF
_space_group_crystal_system triclinic
_space_group_IT_number 2
_space_group_name_Hall '-P 1'
_space_group_name_H-M_alt 'P -1'
_atom_sites_solution_hydrogens mixed
_atom_sites_solution_primary dual
_audit_creation_date 2024-02-22
_audit_creation_method
;
Olex2 1.3
(compiled 2020.11.12 svn.r5f609507 for OlexSys, GUI svn.r6408)
;
_audit_update_record
;
2024-09-23 deposited with the CCDC.	2025-01-06 downloaded from the CCDC.
;
_cell_angle_alpha 79.998(8)
_cell_angle_beta 88.376(9)
_cell_angle_gamma 80.227(9)
_cell_formula_units_Z 2
_cell_length_a 5.8262(16)
_cell_length_b 9.250(3)
_cell_length_c 24.521(7)
_cell_measurement_reflns_used 4374
_cell_measurement_temperature 295.75
_cell_measurement_theta_max 26.91
_cell_measurement_theta_min 2.27
_cell_volume 1282.5(7)
_computing_cell_refinement 'SAINT V8.38A (Bruker, 2018)'
_computing_data_reduction 'SAINT V8.38A (Bruker, 2018)'
_computing_molecular_graphics 'Olex2 1.3 (Dolomanov et al., 2009)'
_computing_publication_material 'Olex2 1.3 (Dolomanov et al., 2009)'
_computing_structure_refinement 'SHELXL 2018/3 (Sheldrick, 2015)'
_computing_structure_solution 'SHELXT 2014/5 (Sheldrick, 2014)'
_diffrn_ambient_temperature 295.75
_diffrn_detector 'Bruker APEX2 area detector'
_diffrn_detector_area_resol_mean 7.9
_diffrn_detector_type 'CCD area detector'
_diffrn_measured_fraction_theta_full 0.991
_diffrn_measured_fraction_theta_max 0.989
_diffrn_measurement_device 'three-circle diffractometer'
_diffrn_measurement_device_type 'Bruker SMART APEX2 area detector'
_diffrn_measurement_method '\w and \f scans'
_diffrn_radiation_monochromator 'mirror optics'
_diffrn_radiation_probe x-ray
_diffrn_radiation_type MoK\a
_diffrn_radiation_wavelength 0.71073
_diffrn_reflns_av_R_equivalents 0.0624
_diffrn_reflns_av_unetI/netI 0.0831
_diffrn_reflns_Laue_measured_fraction_full 0.991
_diffrn_reflns_Laue_measured_fraction_max 0.989
_diffrn_reflns_limit_h_max 7
_diffrn_reflns_limit_h_min -7
_diffrn_reflns_limit_k_max 12
_diffrn_reflns_limit_k_min -12
_diffrn_reflns_limit_l_max 28
_diffrn_reflns_limit_l_min -32
_diffrn_reflns_number 14756
_diffrn_reflns_point_group_measured_fraction_full 0.991
_diffrn_reflns_point_group_measured_fraction_max 0.989
_diffrn_reflns_theta_full 25.242
_diffrn_reflns_theta_max 28.271
_diffrn_reflns_theta_min 2.268
_diffrn_source 'microfocus sealed X-ray tube'
_diffrn_source_current 1.0
_diffrn_source_power 0.05
_diffrn_source_type 'Incoatec I\ms'
_diffrn_source_voltage 50.0
_diffrn_standards_number 0
_exptl_absorpt_coefficient_mu 0.165
_exptl_absorpt_correction_T_max 0.7457
_exptl_absorpt_correction_T_min 0.5139
_exptl_absorpt_correction_type multi-scan
_exptl_absorpt_process_details
;
SADABS-2016/2 (Bruker,2016/2) was used for absorption correction.
wR2(int) was 0.1249 before and 0.0721 after correction.
The Ratio of minimum to maximum transmission is 0.6892.
The \l/2 correction factor is Not present.
;
_exptl_crystal_colour 'clear whiteish yellow'
_exptl_crystal_colour_lustre clear
_exptl_crystal_colour_modifier whiteish
_exptl_crystal_colour_primary yellow
_exptl_crystal_density_diffrn 1.224
_exptl_crystal_description needle
_exptl_crystal_F_000 512
_exptl_crystal_preparation 'Methanol DCM mixture'
_exptl_crystal_recrystallization_method 'slow evaporation'
_exptl_crystal_size_max 0.2
_exptl_crystal_size_mid 0.05
_exptl_crystal_size_min 0.03
_refine_diff_density_max 0.594
_refine_diff_density_min -0.475
_refine_diff_density_rms 0.077
_refine_ls_extinction_method none
_refine_ls_goodness_of_fit_ref 1.108
_refine_ls_hydrogen_treatment mixed
_refine_ls_matrix_type full
_refine_ls_number_parameters 333
_refine_ls_number_reflns 6313
_refine_ls_number_restraints 2
_refine_ls_restrained_S_all 1.107
_refine_ls_R_factor_all 0.1417
_refine_ls_R_factor_gt 0.1055
_refine_ls_shift/su_max 0.000
_refine_ls_shift/su_mean 0.000
_refine_ls_structure_factor_coef Fsqd
_refine_ls_weighting_details 'w=1/[\s^2^(Fo^2^)+(0.0430P)^2^+4.4435P] where P=(Fo^2^+2Fc^2^)/3'
_refine_ls_weighting_scheme calc
_refine_ls_wR_factor_gt 0.2621
_refine_ls_wR_factor_ref 0.2829
_reflns_Friedel_coverage 0.000
_reflns_number_gt 4316
_reflns_number_total 6313
_reflns_threshold_expression 'I > 2\s(I)'
_cod_data_source_file d4fd00154k2.cif
_cod_data_source_block mo_pd020224_0m_a
_cod_original_cell_volume 1282.5(6)
_cod_database_code 1573603
_shelx_shelxl_version_number 2018/3
_shelx_space_group_comment
;
The symmetry employed for this shelxl refinement is uniquely defined
by the following loop, which should always be used as a source of
symmetry information in preference to the above space-group names.
They are only intended as comments.
;
_shelx_estimated_absorpt_t_max 0.995
_shelx_estimated_absorpt_t_min 0.968
_olex2_refinement_description
;
1. Fixed Uiso
 At 1.2 times of:
  All C(H) groups, All C(H,H) groups, All N(H,H) groups, All N(H,H,H) groups
2. Restrained distances
 H4-O4
 1 with sigma of 0.02
 H22B-C22B
 0.9 with sigma of 0.02
3. Others
 Fixed Sof: C23A(0.53781) H23A(0.53781) C22A(0.53781) H22A(0.53781)
 C20B(0.53781) H20B(0.53781) C21B(0.53781) H21B(0.53781) C22B(0.46219)
 H22B(0.46219) C23B(0.46219) H23B(0.46219) C20A(0.46219) H20A(0.46219)
 C21A(0.46219) H21A(0.46219)
4.a Secondary CH2 refined with riding coordinates:
 C17(H17A,H17B), C13(H13A,H13B), C12(H12A,H12B), C3(H3A,H3B), C9(H9A,H9B),
 C6(H6A,H6B), C7(H7A,H7B), C5(H5A,H5B), C2(H2D,H2E), C10(H10A,H10B), C11(H11A,
 H11B), C4(H4A,H4B), C1(H1C,H1D), C14(H14A,H14B), C15(H15A,H15B)
4.b Aromatic/amide H refined with riding coordinates:
 C23A(H23A), C22A(H22A), C20B(H20B), C21B(H21B), C23B(H23B), C20A(H20A),
 C21A(H21A)
4.c X=CH2 refined with riding coordinates:
 N1(H1A,H1B)
4.d Idealised Me refined as rotating group:
 N2(H2A,H2B,H2C)
;
_olex2_exptl_crystal_mounting_method loop
_olex2_submission_special_instructions 'No special instructions were received'

loop_
_space_group_symop_operation_xyz
'x, y, z'
'-x, -y, -z'

loop_
_atom_site_label
_atom_site_type_symbol
_atom_site_fract_x
_atom_site_fract_y
_atom_site_fract_z
_atom_site_U_iso_or_equiv
_atom_site_adp_type
_atom_site_occupancy
_atom_site_site_symmetry_order
_atom_site_calc_flag
_atom_site_refinement_flags_posn
_atom_site_refinement_flags_adp
_atom_site_refinement_flags_occupancy
_atom_site_disorder_assembly
_atom_site_disorder_group
S1 S 0.5309(2) 0.32938(12) 0.91211(5) 0.0397(3) Uani 1 1 d . . . . .
O2 O 0.2913(6) 0.3383(4) 0.92864(17) 0.0563(10) Uani 1 1 d . . . . .
O6 O 0.5908(7) -0.3223(4) 0.82129(16) 0.0586(10) Uani 1 1 d . . . . .
O1 O 0.6728(7) 0.4088(4) 0.93842(16) 0.0585(10) Uani 1 1 d . . . . .
N2 N 1.0043(6) -0.3674(4) 0.88515(17) 0.0412(9) Uani 1 1 d . . . . .
H2A H 1.097931 -0.311728 0.865360 0.049 Uiso 1 1 calc R U . . .
H2B H 0.869594 -0.355836 0.867358 0.049 Uiso 1 1 calc R U . . .
H2C H 1.071066 -0.462679 0.889852 0.049 Uiso 1 1 calc R U . . .
O5 O 0.2515(7) -0.1740(4) 0.81630(19) 0.0682(12) Uani 1 1 d . . . . .
O3 O 0.2765(9) 0.2011(5) 0.80167(18) 0.0770(13) Uani 1 1 d . . . . .
O4 O 0.0162(8) 0.0860(5) 0.7721(2) 0.0769(13) Uani 1 1 d D . . . .
C19 C 0.6547(7) 0.1395(4) 0.92099(16) 0.0313(8) Uani 1 1 d . . . . .
N1 N 0.5525(9) 0.3813(5) 0.84679(17) 0.0573(12) Uani 1 1 d . . . . .
H1A H 0.638978 0.446183 0.834099 0.069 Uiso 1 1 calc R U . . .
H1B H 0.477677 0.344378 0.824331 0.069 Uiso 1 1 calc R U . . .
C18 C 0.8528(8) -0.1585(5) 0.93309(19) 0.0392(10) Uani 1 1 d . . . . .
C8 C 0.4537(9) -0.2086(5) 0.8002(2) 0.0462(11) Uani 1 1 d . . . . .
C17 C 0.9611(9) -0.3205(5) 0.9402(2) 0.0483(12) Uani 1 1 d . . . . .
H17A H 1.107049 -0.336353 0.960154 0.058 Uiso 1 1 calc R U . . .
H17B H 0.857971 -0.380529 0.961678 0.058 Uiso 1 1 calc R U . . .
C13 C 0.3107(10) 0.3664(6) 0.6667(2) 0.0570(14) Uani 1 1 d . . . . .
H13A H 0.413416 0.281152 0.686599 0.068 Uiso 1 1 calc R U . . .
H13B H 0.217420 0.330216 0.641486 0.068 Uiso 1 1 calc R U . . .
C16 C 0.1068(11) 0.2059(6) 0.7745(2) 0.0562(13) Uani 1 1 d . . . . .
C12 C 0.4577(10) 0.4716(6) 0.6331(2) 0.0536(13) Uani 1 1 d . . . . .
H12A H 0.354018 0.556269 0.613133 0.064 Uiso 1 1 calc R U . . .
H12B H 0.548557 0.508599 0.658512 0.064 Uiso 1 1 calc R U . . .
C3 C 1.1018(10) -0.0132(6) 0.5922(2) 0.0570(13) Uani 1 1 d . . . . .
H3A H 0.977371 0.041878 0.567667 0.068 Uiso 1 1 calc R U . . .
H3B H 1.158601 0.056984 0.611421 0.068 Uiso 1 1 calc R U . . .
C9 C 0.9291(10) 0.4454(6) 0.5168(2) 0.0555(13) Uani 1 1 d . . . . .
H9A H 0.840671 0.406587 0.491398 0.067 Uiso 1 1 calc R U . . .
H9B H 1.035879 0.362207 0.536693 0.067 Uiso 1 1 calc R U . . .
C6 C 0.7286(11) -0.1743(6) 0.7160(2) 0.0570(14) Uani 1 1 d . . . . .
H6A H 0.673575 -0.251552 0.700382 0.068 Uiso 1 1 calc R U . . .
H6B H 0.862038 -0.220597 0.739303 0.068 Uiso 1 1 calc R U . . .
C7 C 0.5376(11) -0.1043(6) 0.7512(2) 0.0589(14) Uani 1 1 d . . . . .
H7A H 0.404944 -0.059391 0.727461 0.071 Uiso 1 1 calc R U . . .
H7B H 0.592810 -0.024666 0.765318 0.071 Uiso 1 1 calc R U . . .
C5 C 0.8037(10) -0.0612(6) 0.6695(2) 0.0556(13) Uani 1 1 d . . . . .
H5A H 0.852296 0.018101 0.685159 0.067 Uiso 1 1 calc R U . . .
H5B H 0.671266 -0.017752 0.645527 0.067 Uiso 1 1 calc R U . . .
C2 C 1.2962(11) -0.0799(6) 0.5580(2) 0.0579(14) Uani 1 1 d . . . . .
H2D H 1.236980 -0.146201 0.537383 0.069 Uiso 1 1 calc R U . . .
H2E H 1.416819 -0.139354 0.582716 0.069 Uiso 1 1 calc R U . . .
C10 C 0.7631(10) 0.5113(6) 0.5578(2) 0.0555(13) Uani 1 1 d . . . . .
H10A H 0.655810 0.594020 0.537868 0.067 Uiso 1 1 calc R U . . .
H10B H 0.851559 0.550814 0.583009 0.067 Uiso 1 1 calc R U . . .
C11 C 0.6223(10) 0.4030(6) 0.5918(2) 0.0554(13) Uani 1 1 d . . . . .
H11A H 0.532309 0.363968 0.566803 0.066 Uiso 1 1 calc R U . . .
H11B H 0.729031 0.319877 0.611773 0.066 Uiso 1 1 calc R U . . .
C4 C 1.0018(11) -0.1277(6) 0.6350(2) 0.0589(14) Uani 1 1 d . . . . .
H4A H 0.946284 -0.198392 0.615799 0.071 Uiso 1 1 calc R U . . .
H4B H 1.126096 -0.182296 0.659692 0.071 Uiso 1 1 calc R U . . .
C1 C 1.4047(10) 0.0335(6) 0.5175(2) 0.0582(14) Uani 1 1 d . . . . .
H1C H 1.283469 0.094438 0.493327 0.070 Uiso 1 1 calc R U . . .
H1D H 1.467115 0.098396 0.538200 0.070 Uiso 1 1 calc R U . . .
C14 C 0.1496(11) 0.4389(6) 0.7080(2) 0.0633(16) Uani 1 1 d . . . . .
H14A H 0.243575 0.465127 0.735642 0.076 Uiso 1 1 calc R U . . .
H14B H 0.058911 0.530218 0.688705 0.076 Uiso 1 1 calc R U . . .
C15 C -0.0141(11) 0.3409(7) 0.7368(3) 0.0683(17) Uani 1 1 d . . . . .
H15A H -0.125060 0.398659 0.758288 0.082 Uiso 1 1 calc R U . . .
H15B H -0.100759 0.309126 0.709153 0.082 Uiso 1 1 calc R U . . .
C23A C 0.628(2) -0.1142(12) 0.9189(4) 0.039(2) Uani 0.5378 1 d . . P A 1
H23A H 0.536906 -0.184556 0.913913 0.047 Uiso 0.5378 1 calc R U P A 1
C22A C 0.5283(16) 0.0356(9) 0.9115(5) 0.0398(19) Uani 0.5378 1 d . . P A 1
H22A H 0.374129 0.064890 0.899955 0.048 Uiso 0.5378 1 calc R U P A 1
C20B C 0.8767(17) 0.1034(11) 0.9047(5) 0.046(2) Uani 0.5378 1 d . . P A 2
H20B H 0.961318 0.177128 0.889307 0.055 Uiso 0.5378 1 calc R U P A 2
C21B C 0.9767(16) -0.0457(10) 0.9114(5) 0.050(2) Uani 0.5378 1 d . . P A 2
H21B H 1.131081 -0.070969 0.901015 0.060 Uiso 0.5378 1 calc R U P A 2
C22B C 0.520(2) 0.0319(13) 0.9437(5) 0.040(2) Uani 0.4622 1 d D . P A 2
H22B H 0.376(9) 0.066(11) 0.956(4) 0.048 Uiso 0.4622 1 d D U P B 2
C23B C 0.622(2) -0.1182(13) 0.9462(5) 0.039(3) Uani 0.4622 1 d . . P A 2
H23B H 0.531572 -0.192010 0.957068 0.046 Uiso 0.4622 1 calc R U P A 2
C20A C 0.8872(16) 0.0931(10) 0.9405(5) 0.037(2) Uani 0.4622 1 d . . P A 1
H20A H 0.975767 0.162967 0.947213 0.045 Uiso 0.4622 1 calc R U P A 1
C21A C 0.9808(16) -0.0566(10) 0.9496(4) 0.0326(18) Uani 0.4622 1 d . . P A 1
H21A H 1.125919 -0.089901 0.966300 0.039 Uiso 0.4622 1 calc R U P A 1
H4 H 0.117(10) -0.006(5) 0.792(3) 0.09(2) Uiso 1 1 d D . . . .

loop_
_atom_site_aniso_label
_atom_site_aniso_U_11
_atom_site_aniso_U_22
_atom_site_aniso_U_33
_atom_site_aniso_U_23
_atom_site_aniso_U_13
_atom_site_aniso_U_12
S1 0.0481(6) 0.0260(5) 0.0438(6) -0.0054(4) -0.0020(5) -0.0027(4)
O2 0.048(2) 0.0375(18) 0.075(3) -0.0039(17) 0.0098(18) 0.0075(15)
O6 0.068(2) 0.0372(18) 0.066(2) 0.0086(17) -0.0106(19) -0.0123(17)
O1 0.073(3) 0.0371(18) 0.070(2) -0.0187(17) -0.015(2) -0.0097(17)
N2 0.0363(19) 0.0269(17) 0.058(2) -0.0077(16) 0.0037(17) 0.0013(14)
O5 0.063(3) 0.051(2) 0.085(3) 0.010(2) 0.004(2) -0.0161(19)
O3 0.104(4) 0.066(3) 0.065(3) 0.001(2) -0.028(3) -0.032(3)
O4 0.076(3) 0.059(3) 0.095(3) 0.003(2) -0.022(3) -0.020(2)
C19 0.034(2) 0.0297(19) 0.0293(19) -0.0053(15) 0.0029(16) -0.0037(16)
N1 0.091(4) 0.041(2) 0.041(2) 0.0001(18) -0.003(2) -0.023(2)
C18 0.042(2) 0.0268(19) 0.047(3) -0.0059(18) -0.0019(19) -0.0010(17)
C8 0.055(3) 0.038(2) 0.047(3) 0.001(2) -0.004(2) -0.016(2)
C17 0.053(3) 0.030(2) 0.059(3) -0.006(2) -0.007(2) 0.004(2)
C13 0.071(4) 0.047(3) 0.048(3) -0.002(2) 0.013(3) -0.007(3)
C16 0.075(4) 0.047(3) 0.044(3) -0.004(2) 0.004(3) -0.009(3)
C12 0.061(3) 0.045(3) 0.050(3) -0.002(2) 0.012(2) -0.002(2)
C3 0.072(4) 0.045(3) 0.054(3) -0.005(2) 0.013(3) -0.014(3)
C9 0.064(3) 0.051(3) 0.050(3) -0.006(2) 0.013(3) -0.011(3)
C6 0.074(4) 0.045(3) 0.050(3) -0.004(2) 0.014(3) -0.010(3)
C7 0.073(4) 0.037(3) 0.060(3) 0.005(2) 0.008(3) -0.006(2)
C5 0.070(4) 0.043(3) 0.053(3) -0.006(2) 0.009(3) -0.010(2)
C2 0.074(4) 0.044(3) 0.057(3) -0.011(2) 0.015(3) -0.013(3)
C10 0.061(3) 0.050(3) 0.053(3) -0.004(2) 0.013(3) -0.011(2)
C11 0.066(3) 0.050(3) 0.048(3) -0.005(2) 0.016(3) -0.011(3)
C4 0.078(4) 0.046(3) 0.052(3) -0.006(2) 0.016(3) -0.014(3)
C1 0.072(4) 0.044(3) 0.059(3) -0.008(2) 0.012(3) -0.010(3)
C14 0.083(4) 0.041(3) 0.056(3) 0.004(2) 0.020(3) 0.002(3)
C15 0.074(4) 0.065(4) 0.055(3) 0.005(3) 0.015(3) 0.003(3)
C23A 0.044(5) 0.032(4) 0.043(6) -0.008(5) -0.001(5) -0.007(4)
C22A 0.032(4) 0.028(4) 0.057(6) -0.005(4) -0.007(5) 0.001(3)
C20B 0.048(5) 0.040(5) 0.050(6) -0.010(4) 0.013(5) -0.013(4)
C21B 0.036(5) 0.040(5) 0.078(8) -0.019(5) 0.006(5) -0.008(4)
C22B 0.041(6) 0.043(6) 0.036(5) -0.007(5) -0.005(5) -0.008(4)
C23B 0.043(6) 0.029(5) 0.042(6) 0.005(6) 0.004(6) -0.011(4)
C20A 0.029(5) 0.027(4) 0.056(6) -0.006(5) 0.000(5) -0.006(3)
C21A 0.028(4) 0.038(5) 0.033(5) -0.010(4) -0.002(4) -0.004(3)

loop_
_atom_type_symbol
_atom_type_description
_atom_type_scat_dispersion_real
_atom_type_scat_dispersion_imag
_atom_type_scat_source
C C 0.0033 0.0016 'International Tables Vol C Tables 4.2.6.8 and 6.1.1.4'
H H 0.0000 0.0000 'International Tables Vol C Tables 4.2.6.8 and 6.1.1.4'
N N 0.0061 0.0033 'International Tables Vol C Tables 4.2.6.8 and 6.1.1.4'
O O 0.0106 0.0060 'International Tables Vol C Tables 4.2.6.8 and 6.1.1.4'
S S 0.1246 0.1234 'International Tables Vol C Tables 4.2.6.8 and 6.1.1.4'

loop_
_geom_angle_atom_site_label_1
_geom_angle_atom_site_label_2
_geom_angle_atom_site_label_3
_geom_angle
_geom_angle_site_symmetry_1
_geom_angle_site_symmetry_3
_geom_angle_publ_flag
O2 S1 C19 107.5(2) . . ?
O2 S1 N1 111.0(3) . . ?
O1 S1 O2 117.6(2) . . ?
O1 S1 C19 110.0(2) . . ?
O1 S1 N1 107.3(2) . . ?
N1 S1 C19 102.4(2) . . ?
H2A N2 H2B 109.5 . . ?
H2A N2 H2C 109.5 . . ?
H2B N2 H2C 109.5 . . ?
C17 N2 H2A 109.5 . . ?
C17 N2 H2B 109.5 . . ?
C17 N2 H2C 109.5 . . ?
C16 O4 H4 111(4) . . ?
C22A C19 S1 121.0(4) . . ?
C22A C19 C20A 119.4(6) . . ?
C20B C19 S1 118.0(5) . . ?
C20B C19 C22B 122.6(7) . . ?
C22B C19 S1 119.4(5) . . ?
C20A C19 S1 119.6(5) . . ?
S1 N1 H1A 120.0 . . ?
S1 N1 H1B 120.0 . . ?
H1A N1 H1B 120.0 . . ?
C23A C18 C17 120.8(6) . . ?
C23A C18 C21A 119.7(7) . . ?
C21B C18 C17 122.0(5) . . ?
C23B C18 C17 120.2(6) . . ?
C23B C18 C21B 117.8(7) . . ?
C21A C18 C17 118.8(5) . . ?
O6 C8 C7 118.7(5) . . ?
O5 C8 O6 124.2(5) . . ?
O5 C8 C7 117.1(5) . . ?
N2 C17 C18 110.3(4) . . ?
N2 C17 H17A 109.6 . . ?
N2 C17 H17B 109.6 . . ?
C18 C17 H17A 109.6 . . ?
C18 C17 H17B 109.6 . . ?
H17A C17 H17B 108.1 . . ?
H13A C13 H13B 107.7 . . ?
C12 C13 H13A 108.9 . . ?
C12 C13 H13B 108.9 . . ?
C12 C13 C14 113.4(5) . . ?
C14 C13 H13A 108.9 . . ?
C14 C13 H13B 108.9 . . ?
O3 C16 O4 121.9(5) . . ?
O3 C16 C15 125.4(6) . . ?
O4 C16 C15 112.6(6) . . ?
C13 C12 H12A 108.5 . . ?
C13 C12 H12B 108.5 . . ?
H12A C12 H12B 107.5 . . ?
C11 C12 C13 114.9(4) . . ?
C11 C12 H12A 108.5 . . ?
C11 C12 H12B 108.5 . . ?
H3A C3 H3B 107.6 . . ?
C2 C3 H3A 108.7 . . ?
C2 C3 H3B 108.7 . . ?
C2 C3 C4 114.1(5) . . ?
C4 C3 H3A 108.7 . . ?
C4 C3 H3B 108.7 . . ?
C9 C9 H9A 108.6 2_766 . ?
C9 C9 H9B 108.6 2_766 . ?
H9A C9 H9B 107.6 . . ?
C10 C9 C9 114.5(6) . 2_766 ?
C10 C9 H9A 108.6 . . ?
C10 C9 H9B 108.6 . . ?
H6A C6 H6B 107.9 . . ?
C7 C6 H6A 109.2 . . ?
C7 C6 H6B 109.2 . . ?
C7 C6 C5 112.2(4) . . ?
C5 C6 H6A 109.2 . . ?
C5 C6 H6B 109.2 . . ?
C8 C7 H7A 108.2 . . ?
C8 C7 H7B 108.2 . . ?
C6 C7 C8 116.3(4) . . ?
C6 C7 H7A 108.2 . . ?
C6 C7 H7B 108.2 . . ?
H7A C7 H7B 107.4 . . ?
C6 C5 H5A 108.9 . . ?
C6 C5 H5B 108.9 . . ?
C6 C5 C4 113.2(4) . . ?
H5A C5 H5B 107.8 . . ?
C4 C5 H5A 108.9 . . ?
C4 C5 H5B 108.9 . . ?
C3 C2 H2D 108.6 . . ?
C3 C2 H2E 108.6 . . ?
C3 C2 C1 114.5(5) . . ?
H2D C2 H2E 107.6 . . ?
C1 C2 H2D 108.6 . . ?
C1 C2 H2E 108.6 . . ?
C9 C10 H10A 108.5 . . ?
C9 C10 H10B 108.5 . . ?
C9 C10 C11 114.9(5) . . ?
H10A C10 H10B 107.5 . . ?
C11 C10 H10A 108.5 . . ?
C11 C10 H10B 108.5 . . ?
C12 C11 C10 113.9(5) . . ?
C12 C11 H11A 108.8 . . ?
C12 C11 H11B 108.8 . . ?
C10 C11 H11A 108.8 . . ?
C10 C11 H11B 108.8 . . ?
H11A C11 H11B 107.7 . . ?
C3 C4 H4A 108.7 . . ?
C3 C4 H4B 108.7 . . ?
C5 C4 C3 114.4(5) . . ?
C5 C4 H4A 108.7 . . ?
C5 C4 H4B 108.7 . . ?
H4A C4 H4B 107.6 . . ?
C2 C1 H1C 108.7 . . ?
C2 C1 H1D 108.7 . . ?
C1 C1 C2 114.4(6) 2_856 . ?
C1 C1 H1C 108.7 2_856 . ?
C1 C1 H1D 108.7 2_856 . ?
H1C C1 H1D 107.6 . . ?
C13 C14 H14A 108.9 . . ?
C13 C14 H14B 108.9 . . ?
H14A C14 H14B 107.7 . . ?
C15 C14 C13 113.5(5) . . ?
C15 C14 H14A 108.9 . . ?
C15 C14 H14B 108.9 . . ?
C16 C15 C14 113.4(5) . . ?
C16 C15 H15A 108.9 . . ?
C16 C15 H15B 108.9 . . ?
C14 C15 H15A 108.9 . . ?
C14 C15 H15B 108.9 . . ?
H15A C15 H15B 107.7 . . ?
C18 C23A H23A 119.6 . . ?
C18 C23A C22A 120.8(9) . . ?
C22A C23A H23A 119.6 . . ?
C19 C22A C23A 120.5(8) . . ?
C19 C22A H22A 119.7 . . ?
C23A C22A H22A 119.7 . . ?
C19 C20B H20B 120.6 . . ?
C19 C20B C21B 118.7(8) . . ?
C21B C20B H20B 120.6 . . ?
C18 C21B H21B 119.0 . . ?
C20B C21B C18 121.9(8) . . ?
C20B C21B H21B 119.0 . . ?
C19 C22B H22B 117(7) . . ?
C19 C22B C23B 116.9(10) . . ?
C23B C22B H22B 126(7) . . ?
C18 C23B C22B 121.6(10) . . ?
C18 C23B H23B 119.2 . . ?
C22B C23B H23B 119.2 . . ?
C19 C20A H20A 120.3 . . ?
C21A C20A C19 119.4(8) . . ?
C21A C20A H20A 120.3 . . ?
C18 C21A H21A 120.5 . . ?
C20A C21A C18 119.0(8) . . ?
C20A C21A H21A 120.5 . . ?

loop_
_geom_bond_atom_site_label_1
_geom_bond_atom_site_label_2
_geom_bond_distance
_geom_bond_site_symmetry_2
_geom_bond_publ_flag
S1 O2 1.435(4) . ?
S1 O1 1.429(4) . ?
S1 C19 1.760(4) . ?
S1 N1 1.598(4) . ?
O6 C8 1.250(6) . ?
N2 H2A 0.8900 . ?
N2 H2B 0.8900 . ?
N2 H2C 0.8900 . ?
N2 C17 1.489(6) . ?
O5 C8 1.239(6) . ?
O3 C16 1.198(7) . ?
O4 C16 1.317(7) . ?
O4 H4 1.01(2) . ?
C19 C22A 1.360(10) . ?
C19 C20B 1.346(10) . ?
C19 C22B 1.403(12) . ?
C19 C20A 1.420(10) . ?
N1 H1A 0.8600 . ?
N1 H1B 0.8600 . ?
C18 C17 1.506(6) . ?
C18 C23A 1.344(12) . ?
C18 C21B 1.391(11) . ?
C18 C23B 1.379(14) . ?
C18 C21A 1.413(10) . ?
C8 C7 1.529(7) . ?
C17 H17A 0.9700 . ?
C17 H17B 0.9700 . ?
C13 H13A 0.9700 . ?
C13 H13B 0.9700 . ?
C13 C12 1.524(7) . ?
C13 C14 1.525(7) . ?
C16 C15 1.499(8) . ?
C12 H12A 0.9700 . ?
C12 H12B 0.9700 . ?
C12 C11 1.519(7) . ?
C3 H3A 0.9700 . ?
C3 H3B 0.9700 . ?
C3 C2 1.502(7) . ?
C3 C4 1.533(7) . ?
C9 C9 1.529(10) 2_766 ?
C9 H9A 0.9700 . ?
C9 H9B 0.9700 . ?
C9 C10 1.509(7) . ?
C6 H6A 0.9700 . ?
C6 H6B 0.9700 . ?
C6 C7 1.516(8) . ?
C6 C5 1.516(7) . ?
C7 H7A 0.9700 . ?
C7 H7B 0.9700 . ?
C5 H5A 0.9700 . ?
C5 H5B 0.9700 . ?
C5 C4 1.520(7) . ?
C2 H2D 0.9700 . ?
C2 H2E 0.9700 . ?
C2 C1 1.521(7) . ?
C10 H10A 0.9700 . ?
C10 H10B 0.9700 . ?
C10 C11 1.524(7) . ?
C11 H11A 0.9700 . ?
C11 H11B 0.9700 . ?
C4 H4A 0.9700 . ?
C4 H4B 0.9700 . ?
C1 C1 1.500(11) 2_856 ?
C1 H1C 0.9700 . ?
C1 H1D 0.9700 . ?
C14 H14A 0.9700 . ?
C14 H14B 0.9700 . ?
C14 C15 1.504(8) . ?
C15 H15A 0.9700 . ?
C15 H15B 0.9700 . ?
C23A H23A 0.9300 . ?
C23A C22A 1.390(13) . ?
C22A H22A 0.9300 . ?
C20B H20B 0.9300 . ?
C20B C21B 1.386(13) . ?
C21B H21B 0.9300 . ?
C22B H22B 0.91(2) . ?
C22B C23B 1.407(17) . ?
C23B H23B 0.9300 . ?
C20A H20A 0.9300 . ?
C20A C21A 1.382(13) . ?
C21A H21A 0.9300 . ?

loop_
_geom_torsion_atom_site_label_1
_geom_torsion_atom_site_label_2
_geom_torsion_atom_site_label_3
_geom_torsion_atom_site_label_4
_geom_torsion
_geom_torsion_site_symmetry_1
_geom_torsion_site_symmetry_2
_geom_torsion_site_symmetry_3
_geom_torsion_site_symmetry_4
_geom_torsion_publ_flag
S1 C19 C22A C23A -179.7(8) . . . . ?
S1 C19 C20B C21B -179.9(8) . . . . ?
S1 C19 C22B C23B 175.7(8) . . . . ?
S1 C19 C20A C21A 177.4(8) . . . . ?
O2 S1 C19 C22A 35.2(7) . . . . ?
O2 S1 C19 C20B 175.9(6) . . . . ?
O2 S1 C19 C22B -3.1(7) . . . . ?
O2 S1 C19 C20A -142.2(6) . . . . ?
O6 C8 C7 C6 26.4(8) . . . . ?
O1 S1 C19 C22A 164.4(6) . . . . ?
O1 S1 C19 C20B -54.9(7) . . . . ?
O1 S1 C19 C22B 126.1(6) . . . . ?
O1 S1 C19 C20A -13.0(7) . . . . ?
O5 C8 C7 C6 -153.5(5) . . . . ?
O3 C16 C15 C14 35.3(9) . . . . ?
O4 C16 C15 C14 -140.2(6) . . . . ?
C19 C20B C21B C18 1.5(17) . . . . ?
C19 C22B C23B C18 7.3(17) . . . . ?
C19 C20A C21A C18 7.3(15) . . . . ?
N1 S1 C19 C22A -81.8(7) . . . . ?
N1 S1 C19 C20B 58.9(6) . . . . ?
N1 S1 C19 C22B -120.1(6) . . . . ?
N1 S1 C19 C20A 100.8(7) . . . . ?
C18 C23A C22A C19 -3.0(16) . . . . ?
C17 C18 C23A C22A -179.0(8) . . . . ?
C17 C18 C21B C20B 179.8(9) . . . . ?
C17 C18 C23B C22B 175.6(9) . . . . ?
C17 C18 C21A C20A 176.7(8) . . . . ?
C13 C12 C11 C10 178.6(5) . . . . ?
C13 C14 C15 C16 66.6(7) . . . . ?
C12 C13 C14 C15 173.7(5) . . . . ?
C3 C2 C1 C1 -178.7(7) . . . 2_856 ?
C9 C9 C10 C11 -179.6(6) 2_766 . . . ?
C9 C10 C11 C12 179.6(5) . . . . ?
C6 C5 C4 C3 -172.9(5) . . . . ?
C7 C6 C5 C4 177.7(5) . . . . ?
C5 C6 C7 C8 -178.6(5) . . . . ?
C2 C3 C4 C5 -179.6(5) . . . . ?
C4 C3 C2 C1 -177.0(5) . . . . ?
C14 C13 C12 C11 179.4(5) . . . . ?
C23A C18 C17 N2 75.3(8) . . . . ?
C23A C18 C21A C20A -12.6(13) . . . . ?
C22A C19 C20A C21A 0.0(14) . . . . ?
C20B C19 C22B C23B -3.3(14) . . . . ?
C21B C18 C17 N2 -69.3(8) . . . . ?
C21B C18 C23B C22B -6.8(15) . . . . ?
C22B C19 C20B C21B -1.0(14) . . . . ?
C23B C18 C17 N2 108.2(8) . . . . ?
C23B C18 C21B C20B 2.3(15) . . . . ?
C20A C19 C22A C23A -2.3(14) . . . . ?
C21A C18 C17 N2 -114.1(6) . . . . ?
C21A C18 C23A C22A 10.5(14) . . . . ?
